data_4001750
loop_
_publ_author_name
'Cascales, C.'
'Monge, M.A.'
'Ruiz-Valero, C.'
'Gutierrez-Puebla, E.'
'Campa, J.A.'
'Rasines, I.'

_publ_section_title
;
 Crystal structure, magnetic order, and vibrational behavior in iron
 rare-earth borates
;
_journal_name_full 'Chemistry of Materials (1,1989-)'
_journal_page_first 237
_journal_page_last 240
_journal_volume 9
_journal_year 1997
_chemical_formula_sum 'B4 Bi0.5 Fe3 O12 Y0.5'
_chemical_name_systematic '(Y0.5 Bi0.5) Fe3 (B O3)4'
_space_group_IT_number 155
_symmetry_space_group_name_Hall 'R 3 2"'
_symmetry_space_group_name_H-M 'R 3 2 :H'
_cell_angle_alpha 90
_cell_angle_beta 90
_cell_angle_gamma 120
_cell_formula_units_Z 3
_cell_length_a 9.563
_cell_length_b 9.563
_cell_length_c 7.575
_cell_volume 599.931
_citation_journal_id_ASTM CMATEX
_cod_data_source_file boron4-x_15.cif
_cod_data_source_block B4Bi0.5Fe3O12Y0.5
_cod_original_cell_volume 599.9313
_cod_database_code 4001750

loop_
_symmetry_equiv_pos_as_xyz
x,y,z
-y,x-y,z
-x+y,-x,z
y,x,-z
-x,-x+y,-z
x-y,-y,-z
x+2/3,y+1/3,z+1/3
-y+2/3,x-y+1/3,z+1/3
-x+y+2/3,-x+1/3,z+1/3
y+2/3,x+1/3,-z+1/3
-x+2/3,-x+y+1/3,-z+1/3
x-y+2/3,-y+1/3,-z+1/3
x+1/3,y+2/3,z+2/3
-y+1/3,x-y+2/3,z+2/3
-x+y+1/3,-x+2/3,z+2/3
y+1/3,x+2/3,-z+2/3
-x+1/3,-x+y+2/3,-z+2/3
x-y+1/3,-y+2/3,-z+2/3

loop_
_atom_site_label
_atom_site_type_symbol
_atom_site_fract_x
_atom_site_fract_y
_atom_site_fract_z
_atom_site_occupancy
_atom_site_U_iso_or_equiv
Y1 Y+3 0 0 0 0.5 0.0
O3 O-2 0.454 0.1458 0.5164 1 0.0
Bi1 Bi+3 0 0 0 0.5 0.0
B2 B+3 0.4495 0 0.5 1 0.0
B1 B+3 0 0 0.5 1 0.0
O2 O-2 0.5934 0 0.5 1 0.0
Fe1 Fe+3 0.5505 0 0 1 0.0
O1 O-2 0.8545 0 0.5 1 0.0
